data_7206976
loop_
_publ_author_name
'Liu, Guang-Zhen'
'Wang, Jian-Ge'
'Wang, Li-Ya'

_publ_section_title
;
 Divalent metal coordination polymers assembled from dual linkers --
 semirigid carboxyphenylpropionate and dipyridyl type molecule
;
_journal_issue 3
_journal_name_full CrystEngComm
_journal_page_first 951
_journal_paper_doi 10.1039/c1ce05760j
_journal_volume 14
_journal_year 2012
_chemical_formula_sum 'C44 H50 Co N4 O12'
_chemical_formula_weight 885.81
_chemical_name_systematic
;

?

;
_space_group_IT_number 2
_symmetry_cell_setting triclinic
_symmetry_space_group_name_Hall '-P 1'
_symmetry_space_group_name_H-M 'P -1'
_atom_sites_solution_hydrogens geom
_atom_sites_solution_primary direct
_atom_sites_solution_secondary difmap
_audit_creation_method SHELXL-97
_cell_angle_alpha 91.756(2)
_cell_angle_beta 91.702(2)
_cell_angle_gamma 92.444(2)
_cell_formula_units_Z 1
_cell_length_a 7.1309(9)
_cell_length_b 11.1104(15)
_cell_length_c 13.2196(17)
_cell_measurement_reflns_used 1930
_cell_measurement_temperature 296(2)
_cell_measurement_theta_max 22.41
_cell_measurement_theta_min 2.43
_cell_volume 1045.4(2)
_computing_cell_refinement 'Bruker SMART'
_computing_data_collection 'Bruker SMART'
_computing_data_reduction 'Bruker SAINT'
_computing_molecular_graphics 'Bruker SHELXTL'
_computing_publication_material 'Bruker SHELXTL'
_computing_structure_refinement 'SHELXL-97 (Sheldrick, 1997)'
_computing_structure_solution 'SHELXS-97 (Sheldrick, 1990)'
_diffrn_ambient_temperature 296(2)
_diffrn_measured_fraction_theta_full 0.994
_diffrn_measured_fraction_theta_max 0.994
_diffrn_measurement_device_type 'CCD area detector'
_diffrn_measurement_method 'phi and omega scans'
_diffrn_radiation_monochromator graphite
_diffrn_radiation_source 'fine-focus sealed tube'
_diffrn_radiation_type MoK\a
_diffrn_radiation_wavelength 0.71073
_diffrn_reflns_av_R_equivalents 0.0271
_diffrn_reflns_av_sigmaI/netI 0.0458
_diffrn_reflns_limit_h_max 8
_diffrn_reflns_limit_h_min -8
_diffrn_reflns_limit_k_max 13
_diffrn_reflns_limit_k_min -13
_diffrn_reflns_limit_l_max 15
_diffrn_reflns_limit_l_min -15
_diffrn_reflns_number 7884
_diffrn_reflns_theta_full 25.50
_diffrn_reflns_theta_max 25.50
_diffrn_reflns_theta_min 2.36
_diffrn_standards_decay_% 0
_diffrn_standards_interval_count 0
_diffrn_standards_interval_time 0
_diffrn_standards_number 0
_exptl_absorpt_coefficient_mu 0.480
_exptl_absorpt_correction_T_max 0.9536
_exptl_absorpt_correction_T_min 0.8935
_exptl_absorpt_correction_type multi-scan
_exptl_absorpt_process_details sadabs
_exptl_crystal_colour yellow
_exptl_crystal_density_diffrn 1.407
_exptl_crystal_density_method 'not measured'
_exptl_crystal_description block
_exptl_crystal_F_000 465
_exptl_crystal_size_max 0.24
_exptl_crystal_size_mid 0.14
_exptl_crystal_size_min 0.10
_refine_diff_density_max 0.274
_refine_diff_density_min -0.246
_refine_diff_density_rms 0.050
_refine_ls_extinction_method none
_refine_ls_goodness_of_fit_ref 1.049
_refine_ls_hydrogen_treatment constr
_refine_ls_matrix_type full
_refine_ls_number_parameters 278
_refine_ls_number_reflns 3879
_refine_ls_number_restraints 0
_refine_ls_restrained_S_all 1.049
_refine_ls_R_factor_all 0.0570
_refine_ls_R_factor_gt 0.0412
_refine_ls_shift/su_max 0.000
_refine_ls_shift/su_mean 0.000
_refine_ls_structure_factor_coef Fsqd
_refine_ls_weighting_details 'calc w=1/[\s^2^(Fo^2^)+(0.0384P)^2^+0.2490P] where P=(Fo^2^+2Fc^2^)/3'
_refine_ls_weighting_scheme calc
_refine_ls_wR_factor_gt 0.0887
_refine_ls_wR_factor_ref 0.0935
_reflns_number_gt 3096
_reflns_number_total 3879
_reflns_threshold_expression >2sigma(I)
_cod_data_source_file c1ce05760j.txt
_cod_data_source_block aa5
_cod_depositor_comments
;
The following automatic conversions were performed:

'_symmetry_cell_setting' value 'Triclinic' changed to 'triclinic'
according to /home/saulius/struct/CIF-dictionaries/cif_core.dic
dictionary named 'cif_core.dic' version 2.4.1 from 2010-06-29.

Automatic conversion script
Id: cif_fix_values 1715 2011-07-08 13:25:40Z adriana 
;
_cod_original_sg_symbol_H-M P-1
_cod_database_code 7206976

loop_
_symmetry_equiv_pos_as_xyz
'x, y, z'
'-x, -y, -z'

loop_
_atom_site_label
_atom_site_type_symbol
_atom_site_fract_x
_atom_site_fract_y
_atom_site_fract_z
_atom_site_U_iso_or_equiv
_atom_site_adp_type
_atom_site_occupancy
_atom_site_symmetry_multiplicity
_atom_site_calc_flag
_atom_site_refinement_flags
Co1 Co 0.0000 0.5000 0.5000 0.02558(14) Uani 1 2 d S
N1 N 0.1207(2) 0.32864(16) 0.51627(14) 0.0285(4) Uani 1 1 d .
N2 N 0.4461(3) 0.68667(18) 0.08841(16) 0.0408(5) Uani 1 1 d .
O1 O -0.0004(2) 0.49027(13) 0.34177(11) 0.0331(4) Uani 1 1 d .
H1W H 0.0811 0.4432 0.3198 0.050 Uiso 1 1 d R
H2W H 0.0410 0.5597 0.3255 0.050 Uiso 1 1 d R
O2 O -0.2744(2) 0.41993(13) 0.51007(12) 0.0352(4) Uani 1 1 d .
H3W H -0.3552 0.4167 0.4613 0.053 Uiso 1 1 d R
H4W H -0.3366 0.4612 0.5514 0.053 Uiso 1 1 d R
O3 O 0.2199(2) 0.33498(14) 0.26560(13) 0.0388(4) Uani 1 1 d .
O4 O 0.4607(2) 0.41842(14) 0.35740(12) 0.0370(4) Uani 1 1 d .
O5 O 1.1581(3) -0.18289(18) 0.11172(15) 0.0589(6) Uani 1 1 d .
H5 H 1.2466 -0.2274 0.1077 0.088 Uiso 1 1 calc R
O6 O 1.0997(3) -0.28954(19) 0.24550(17) 0.0738(7) Uani 1 1 d .
C1 C 0.0548(3) 0.2308(2) 0.46495(19) 0.0366(6) Uani 1 1 d .
H1 H -0.0563 0.2355 0.4269 0.044 Uiso 1 1 calc R
C2 C 0.1418(4) 0.1223(2) 0.4648(2) 0.0417(6) Uani 1 1 d .
H2 H 0.0904 0.0568 0.4265 0.050 Uiso 1 1 calc R
C3 C 0.3052(3) 0.1113(2) 0.5215(2) 0.0396(6) Uani 1 1 d .
C4 C 0.3727(3) 0.2129(2) 0.5769(2) 0.0416(6) Uani 1 1 d .
H4 H 0.4814 0.2099 0.6171 0.050 Uiso 1 1 calc R
C5 C 0.2786(3) 0.3179(2) 0.57203(18) 0.0339(6) Uani 1 1 d .
H5A H 0.3270 0.3850 0.6094 0.041 Uiso 1 1 calc R
C6 C 0.4059(4) -0.0042(2) 0.5227(3) 0.0570(8) Uani 1 1 d .
H6A H 0.4204 -0.0288 0.5922 0.068 Uiso 1 1 calc R
H6B H 0.3294 -0.0663 0.4860 0.068 Uiso 1 1 calc R
C7 C 0.5119(4) 0.6138(2) 0.1572(2) 0.0461(7) Uani 1 1 d .
H7 H 0.4453 0.6030 0.2159 0.055 Uiso 1 1 calc R
C8 C 0.6737(4) 0.5538(2) 0.1454(2) 0.0484(7) Uani 1 1 d .
H8 H 0.7157 0.5047 0.1963 0.058 Uiso 1 1 calc R
C9 C 0.7754(3) 0.5656(2) 0.0588(2) 0.0409(6) Uani 1 1 d .
C10 C 0.7067(4) 0.6422(3) -0.0128(2) 0.0496(7) Uani 1 1 d .
H10 H 0.7700 0.6544 -0.0724 0.060 Uiso 1 1 calc R
C11 C 0.5434(4) 0.6999(3) 0.0054(2) 0.0502(7) Uani 1 1 d .
H11 H 0.4989 0.7511 -0.0434 0.060 Uiso 1 1 calc R
C12 C 0.9506(4) 0.4951(3) 0.0471(2) 0.0553(8) Uani 1 1 d .
H12A H 1.0379 0.5201 0.1022 0.066 Uiso 1 1 calc R
H12B H 0.9166 0.4106 0.0557 0.066 Uiso 1 1 calc R
C13 C 0.3870(3) 0.3382(2) 0.29821(17) 0.0292(5) Uani 1 1 d .
C14 C 0.5072(3) 0.2386(2) 0.26022(17) 0.0297(5) Uani 1 1 d .
C15 C 0.4274(3) 0.1317(2) 0.2186(2) 0.0392(6) Uani 1 1 d .
H15 H 0.2975 0.1192 0.2172 0.047 Uiso 1 1 calc R
C16 C 0.5380(4) 0.0430(2) 0.1789(2) 0.0451(7) Uani 1 1 d .
H16 H 0.4813 -0.0287 0.1529 0.054 Uiso 1 1 calc R
C17 C 0.7317(4) 0.0599(2) 0.1775(2) 0.0420(6) Uani 1 1 d .
C18 C 0.8099(3) 0.1669(2) 0.2185(2) 0.0420(6) Uani 1 1 d .
H18 H 0.9394 0.1806 0.2181 0.050 Uiso 1 1 calc R
C19 C 0.7001(3) 0.2542(2) 0.26018(18) 0.0351(6) Uani 1 1 d .
H19 H 0.7574 0.3246 0.2886 0.042 Uiso 1 1 calc R
C20 C 0.8561(4) -0.0352(2) 0.1360(2) 0.0510(7) Uani 1 1 d .
H20A H 0.7886 -0.0812 0.0818 0.061 Uiso 1 1 calc R
H20B H 0.9661 0.0037 0.1077 0.061 Uiso 1 1 calc R
C21 C 0.9166(4) -0.1187(3) 0.2157(2) 0.0630(9) Uani 1 1 d .
H21A H 0.8061 -0.1651 0.2355 0.076 Uiso 1 1 calc R
H21B H 0.9606 -0.0698 0.2745 0.076 Uiso 1 1 calc R
C22 C 1.0664(4) -0.2063(2) 0.1919(2) 0.0457(7) Uani 1 1 d .

loop_
_atom_site_aniso_label
_atom_site_aniso_U_11
_atom_site_aniso_U_22
_atom_site_aniso_U_33
_atom_site_aniso_U_23
_atom_site_aniso_U_13
_atom_site_aniso_U_12
Co1 0.0225(2) 0.0226(2) 0.0326(3) 0.00088(18) 0.00362(18) 0.00931(17)
N1 0.0255(10) 0.0253(10) 0.0354(11) 0.0013(8) 0.0050(8) 0.0077(8)
N2 0.0365(12) 0.0439(13) 0.0432(13) -0.0019(10) 0.0039(10) 0.0155(10)
O1 0.0324(9) 0.0319(9) 0.0360(9) -0.0009(7) 0.0061(7) 0.0108(7)
O2 0.0251(9) 0.0375(9) 0.0436(10) 0.0002(8) 0.0028(7) 0.0064(7)
O3 0.0288(9) 0.0435(10) 0.0442(10) -0.0103(8) -0.0022(8) 0.0136(7)
O4 0.0328(9) 0.0380(9) 0.0401(10) -0.0115(8) -0.0007(7) 0.0088(7)
O5 0.0543(13) 0.0606(13) 0.0669(14) 0.0167(11) 0.0278(11) 0.0332(10)
O6 0.0847(17) 0.0599(14) 0.0830(16) 0.0326(12) 0.0328(13) 0.0351(12)
C1 0.0350(14) 0.0286(13) 0.0464(15) -0.0001(11) -0.0014(11) 0.0068(10)
C2 0.0479(16) 0.0263(13) 0.0512(17) -0.0047(12) 0.0072(13) 0.0051(11)
C3 0.0389(14) 0.0270(13) 0.0555(17) 0.0083(12) 0.0176(12) 0.0150(11)
C4 0.0324(14) 0.0401(15) 0.0542(17) 0.0076(13) 0.0018(12) 0.0180(11)
C5 0.0331(13) 0.0291(12) 0.0401(14) -0.0025(11) 0.0017(11) 0.0100(10)
C6 0.0560(19) 0.0323(14) 0.086(2) 0.0100(14) 0.0208(16) 0.0213(13)
C7 0.0432(16) 0.0522(17) 0.0449(16) 0.0044(13) 0.0118(13) 0.0144(13)
C8 0.0467(16) 0.0533(17) 0.0474(17) 0.0076(13) 0.0034(13) 0.0206(13)
C9 0.0355(14) 0.0449(15) 0.0426(15) -0.0092(12) -0.0004(12) 0.0147(12)
C10 0.0461(16) 0.0659(19) 0.0386(16) -0.0019(14) 0.0102(13) 0.0198(14)
C11 0.0531(17) 0.0606(18) 0.0395(16) 0.0077(13) 0.0038(13) 0.0274(14)
C12 0.0466(17) 0.0666(19) 0.0545(18) -0.0049(15) 0.0057(13) 0.0270(15)
C13 0.0313(13) 0.0311(13) 0.0264(12) 0.0044(10) 0.0057(10) 0.0081(10)
C14 0.0284(12) 0.0304(12) 0.0311(13) -0.0002(10) 0.0036(10) 0.0097(10)
C15 0.0285(13) 0.0370(14) 0.0523(16) -0.0058(12) 0.0036(11) 0.0060(11)
C16 0.0425(15) 0.0314(14) 0.0607(18) -0.0131(12) 0.0019(13) 0.0047(11)
C17 0.0408(15) 0.0394(15) 0.0466(16) -0.0056(12) 0.0021(12) 0.0157(12)
C18 0.0284(13) 0.0430(15) 0.0551(17) -0.0043(13) 0.0027(12) 0.0103(11)
C19 0.0327(13) 0.0301(13) 0.0422(15) -0.0068(11) -0.0002(11) 0.0064(10)
C20 0.0494(17) 0.0477(16) 0.0569(18) -0.0134(14) 0.0047(14) 0.0229(13)
C21 0.070(2) 0.0528(18) 0.071(2) 0.0120(16) 0.0345(17) 0.0292(16)
C22 0.0456(16) 0.0369(15) 0.0562(18) 0.0016(13) 0.0165(14) 0.0103(12)

loop_
_atom_type_symbol
_atom_type_description
_atom_type_scat_dispersion_real
_atom_type_scat_dispersion_imag
_atom_type_scat_source
C C 0.0033 0.0016 'International Tables Vol C Tables 4.2.6.8 and 6.1.1.4'
H H 0.0000 0.0000 'International Tables Vol C Tables 4.2.6.8 and 6.1.1.4'
Co Co 0.3494 0.9721 'International Tables Vol C Tables 4.2.6.8 and 6.1.1.4'
N N 0.0061 0.0033 'International Tables Vol C Tables 4.2.6.8 and 6.1.1.4'
O O 0.0106 0.0060 'International Tables Vol C Tables 4.2.6.8 and 6.1.1.4'

loop_
_geom_angle_atom_site_label_1
_geom_angle_atom_site_label_2
_geom_angle_atom_site_label_3
_geom_angle
_geom_angle_site_symmetry_1
_geom_angle_site_symmetry_3
O1 Co1 O1 180.000(1) . 2_566
O1 Co1 O2 85.31(6) . 2_566
O1 Co1 O2 94.69(6) 2_566 2_566
O1 Co1 O2 94.69(6) . .
O1 Co1 O2 85.31(6) 2_566 .
O2 Co1 O2 180.0 2_566 .
O1 Co1 N1 93.99(6) . .
O1 Co1 N1 86.01(6) 2_566 .
O2 Co1 N1 89.17(6) 2_566 .
O2 Co1 N1 90.83(6) . .
O1 Co1 N1 86.01(6) . 2_566
O1 Co1 N1 93.99(6) 2_566 2_566
O2 Co1 N1 90.83(6) 2_566 2_566
O2 Co1 N1 89.17(6) . 2_566
N1 Co1 N1 180.00(10) . 2_566
C1 N1 C5 116.59(19) . .
C1 N1 Co1 122.23(15) . .
C5 N1 Co1 120.89(15) . .
C7 N2 C11 117.4(2) . .
Co1 O1 H1W 112.0 . .
Co1 O1 H2W 104.1 . .
H1W O1 H2W 103.7 . .
Co1 O2 H3W 123.4 . .
Co1 O2 H4W 109.4 . .
H3W O2 H4W 97.4 . .
C22 O5 H5 109.5 . .
N1 C1 C2 123.6(2) . .
N1 C1 H1 118.2 . .
C2 C1 H1 118.2 . .
C1 C2 C3 119.9(2) . .
C1 C2 H2 120.1 . .
C3 C2 H2 120.1 . .
C2 C3 C4 116.7(2) . .
C2 C3 C6 121.7(2) . .
C4 C3 C6 121.6(2) . .
C5 C4 C3 119.8(2) . .
C5 C4 H4 120.1 . .
C3 C4 H4 120.1 . .
N1 C5 C4 123.4(2) . .
N1 C5 H5A 118.3 . .
C4 C5 H5A 118.3 . .
C6 C6 C3 113.6(3) 2_656 .
C6 C6 H6A 108.8 2_656 .
C3 C6 H6A 108.8 . .
C6 C6 H6B 108.8 2_656 .
C3 C6 H6B 108.8 . .
H6A C6 H6B 107.7 . .
N2 C7 C8 122.7(2) . .
N2 C7 H7 118.7 . .
C8 C7 H7 118.7 . .
C7 C8 C9 120.6(2) . .
C7 C8 H8 119.7 . .
C9 C8 H8 119.7 . .
C8 C9 C10 116.5(2) . .
C8 C9 C12 119.2(2) . .
C10 C9 C12 124.3(2) . .
C11 C10 C9 119.1(3) . .
C11 C10 H10 120.4 . .
C9 C10 H10 120.4 . .
N2 C11 C10 123.7(2) . .
N2 C11 H11 118.2 . .
C10 C11 H11 118.2 . .
C12 C12 C9 117.8(3) 2_765 .
C12 C12 H12A 107.9 2_765 .
C9 C12 H12A 107.9 . .
C12 C12 H12B 107.9 2_765 .
C9 C12 H12B 107.9 . .
H12A C12 H12B 107.2 . .
O3 C13 O4 124.99(19) . .
O3 C13 C14 116.4(2) . .
O4 C13 C14 118.6(2) . .
C19 C14 C15 117.8(2) . .
C19 C14 C13 120.8(2) . .
C15 C14 C13 121.3(2) . .
C14 C15 C16 121.1(2) . .
C14 C15 H15 119.4 . .
C16 C15 H15 119.4 . .
C17 C16 C15 121.0(2) . .
C17 C16 H16 119.5 . .
C15 C16 H16 119.5 . .
C18 C17 C16 117.5(2) . .
C18 C17 C20 120.2(2) . .
C16 C17 C20 122.3(2) . .
C17 C18 C19 121.6(2) . .
C17 C18 H18 119.2 . .
C19 C18 H18 119.2 . .
C14 C19 C18 121.1(2) . .
C14 C19 H19 119.5 . .
C18 C19 H19 119.5 . .
C21 C20 C17 111.8(2) . .
C21 C20 H20A 109.3 . .
C17 C20 H20A 109.3 . .
C21 C20 H20B 109.3 . .
C17 C20 H20B 109.3 . .
H20A C20 H20B 107.9 . .
C20 C21 C22 118.8(2) . .
C20 C21 H21A 107.6 . .
C22 C21 H21A 107.6 . .
C20 C21 H21B 107.6 . .
C22 C21 H21B 107.6 . .
H21A C21 H21B 107.0 . .
O6 C22 O5 123.2(2) . .
O6 C22 C21 122.3(3) . .
O5 C22 C21 114.4(2) . .

loop_
_geom_bond_atom_site_label_1
_geom_bond_atom_site_label_2
_geom_bond_distance
_geom_bond_site_symmetry_2
Co1 O1 2.0912(15) .
Co1 O1 2.0912(15) 2_566
Co1 O2 2.1245(15) 2_566
Co1 O2 2.1245(15) .
Co1 N1 2.1367(17) .
Co1 N1 2.1367(17) 2_566
N1 C1 1.325(3) .
N1 C5 1.339(3) .
N2 C7 1.324(3) .
N2 C11 1.325(3) .
O1 H1W 0.8500 .
O1 H2W 0.8501 .
O2 H3W 0.8500 .
O2 H4W 0.8500 .
O3 C13 1.254(3) .
O4 C13 1.255(3) .
O5 C22 1.290(3) .
O5 H5 0.8200 .
O6 C22 1.209(3) .
C1 C2 1.378(3) .
C1 H1 0.9300 .
C2 C3 1.379(4) .
C2 H2 0.9300 .
C3 C4 1.386(4) .
C3 C6 1.498(3) .
C4 C5 1.373(3) .
C4 H4 0.9300 .
C5 H5A 0.9300 .
C6 C6 1.487(5) 2_656
C6 H6A 0.9700 .
C6 H6B 0.9700 .
C7 C8 1.368(3) .
C7 H7 0.9300 .
C8 C9 1.380(4) .
C8 H8 0.9300 .
C9 C10 1.385(4) .
C9 C12 1.511(3) .
C10 C11 1.378(3) .
C10 H10 0.9300 .
C11 H11 0.9300 .
C12 C12 1.455(5) 2_765
C12 H12A 0.9700 .
C12 H12B 0.9700 .
C13 C14 1.511(3) .
C14 C19 1.379(3) .
C14 C15 1.386(3) .
C15 C16 1.388(3) .
C15 H15 0.9300 .
C16 C17 1.387(3) .
C16 H16 0.9300 .
C17 C18 1.379(3) .
C17 C20 1.509(3) .
C18 C19 1.384(3) .
C18 H18 0.9300 .
C19 H19 0.9300 .
C20 C21 1.492(4) .
C20 H20A 0.9700 .
C20 H20B 0.9700 .
C21 C22 1.509(3) .
C21 H21A 0.9700 .
C21 H21B 0.9700 .

loop_
_geom_hbond_atom_site_label_D
_geom_hbond_atom_site_label_H
_geom_hbond_atom_site_label_A
_geom_hbond_distance_DH
_geom_hbond_distance_HA
_geom_hbond_distance_DA
_geom_hbond_angle_DHA
_geom_hbond_site_symmetry_A
O1 H1W O3 0.85 1.74 2.584(2) 171.4 .
O1 H2W O6 0.85 2.04 2.865(2) 162.4 1_465
O2 H3W O4 0.85 1.87 2.722(2) 176.4 1_455
O2 H4W O4 0.85 2.02 2.865(2) 171.2 2_566
O5 H5 N2 0.82 1.77 2.584(2) 173.8 1_645

loop_
_geom_torsion_atom_site_label_1
_geom_torsion_atom_site_label_2
_geom_torsion_atom_site_label_3
_geom_torsion_atom_site_label_4
_geom_torsion
_geom_torsion_site_symmetry_1
_geom_torsion_site_symmetry_4
O1 Co1 N1 C1 -48.89(18) . .
O1 Co1 N1 C1 131.11(18) 2_566 .
O2 Co1 N1 C1 -134.13(18) 2_566 .
O2 Co1 N1 C1 45.87(18) . .
N1 Co1 N1 C1 -149(65) 2_566 .
O1 Co1 N1 C5 124.63(17) . .
O1 Co1 N1 C5 -55.37(17) 2_566 .
O2 Co1 N1 C5 39.39(17) 2_566 .
O2 Co1 N1 C5 -140.61(17) . .
N1 Co1 N1 C5 24(65) 2_566 .
C5 N1 C1 C2 -1.5(4) . .
Co1 N1 C1 C2 172.31(19) . .
N1 C1 C2 C3 1.0(4) . .
C1 C2 C3 C4 0.3(4) . .
C1 C2 C3 C6 -179.2(2) . .
C2 C3 C4 C5 -0.9(4) . .
C6 C3 C4 C5 178.6(2) . .
C1 N1 C5 C4 0.7(3) . .
Co1 N1 C5 C4 -173.14(18) . .
C3 C4 C5 N1 0.5(4) . .
C2 C3 C6 C6 114.4(4) . 2_656
C4 C3 C6 C6 -65.1(5) . 2_656
C11 N2 C7 C8 0.3(4) . .
N2 C7 C8 C9 -1.1(4) . .
C7 C8 C9 C10 1.3(4) . .
C7 C8 C9 C12 -178.2(3) . .
C8 C9 C10 C11 -0.7(4) . .
C12 C9 C10 C11 178.7(3) . .
C7 N2 C11 C10 0.2(4) . .
C9 C10 C11 N2 0.0(5) . .
C8 C9 C12 C12 177.1(3) . 2_765
C10 C9 C12 C12 -2.4(5) . 2_765
O3 C13 C14 C19 156.6(2) . .
O4 C13 C14 C19 -21.9(3) . .
O3 C13 C14 C15 -19.4(3) . .
O4 C13 C14 C15 162.1(2) . .
C19 C14 C15 C16 0.5(4) . .
C13 C14 C15 C16 176.6(2) . .
C14 C15 C16 C17 -1.6(4) . .
C15 C16 C17 C18 1.1(4) . .
C15 C16 C17 C20 179.4(3) . .
C16 C17 C18 C19 0.5(4) . .
C20 C17 C18 C19 -177.9(3) . .
C15 C14 C19 C18 1.0(4) . .
C13 C14 C19 C18 -175.1(2) . .
C17 C18 C19 C14 -1.5(4) . .
C18 C17 C20 C21 88.5(3) . .
C16 C17 C20 C21 -89.8(3) . .
C17 C20 C21 C22 -170.1(3) . .
C20 C21 C22 O6 -167.2(3) . .
C20 C21 C22 O5 14.6(4) . .
